data_7004787
loop_
_publ_author_name
'Hua, Guoxiong'
'Zhang, Qingzhi'
'Li, Yang'
'Slawin, Alexandra M. Z.'
'Woollins, J. Derek'

_publ_section_title
;
 From phenylalkylcyanamides to heterocyclic
 selenazadiphospholaminediselenides and
 carbamidoyl(phenyl)phosphinodiselenoic acids
;
_journal_issue 41
_journal_name_full 'Dalton Transactions'
_journal_page_first 5563
_journal_page_last 5566
_journal_paper_doi 10.1039/b813406p
_journal_year 2008
_chemical_formula_moiety 'C16 H19 N2 P Se2'
_chemical_formula_sum 'C16 H19 N2 P Se2'
_chemical_formula_weight 428.22
_chemical_name_systematic
;
?
;
_space_group_IT_number 14
_symmetry_cell_setting monoclinic
_symmetry_space_group_name_Hall '-P 2yn'
_symmetry_space_group_name_H-M 'P 1 21/n 1'
_atom_sites_solution_hydrogens geom
_atom_sites_solution_primary direct
_atom_sites_solution_secondary difmap
_audit_creation_method SHELXL-97
_cell_angle_alpha 90.00
_cell_angle_beta 98.307(4)
_cell_angle_gamma 90.00
_cell_formula_units_Z 8
_cell_length_a 21.784(3)
_cell_length_b 6.8434(7)
_cell_length_c 23.320(4)
_cell_measurement_reflns_used 6207
_cell_measurement_temperature 93(2)
_cell_measurement_theta_max 28.2566
_cell_measurement_theta_min 1.2795
_cell_volume 3440.0(8)
_computing_cell_refinement 'CrystalClear (Rigaku Corp., 2004)'
_computing_data_collection 'CrystalClear (Rigaku Corp., 2004)'
_computing_data_reduction 'CrystalClear (Rigaku Corp., 2004)'
_computing_molecular_graphics PLATON
_computing_publication_material 'Bruker SHELXTL'
_computing_structure_refinement 'SHELXL-97 (Sheldrick, 1997)'
_computing_structure_solution 'SHELXS-97 (Sheldrick, 1990)'
_diffrn_ambient_temperature 93(2)
_diffrn_detector_area_resol_mean 0.83
_diffrn_measured_fraction_theta_full 0.981
_diffrn_measured_fraction_theta_max 0.786
_diffrn_measurement_device_type CCD
_diffrn_measurement_method dtprofit.ref
_diffrn_radiation_monochromator confocal
_diffrn_radiation_source 'rotating anode'
_diffrn_radiation_type MoK\a
_diffrn_radiation_wavelength 0.71073
_diffrn_reflns_av_R_equivalents 0.1076
_diffrn_reflns_av_sigmaI/netI 0.1158
_diffrn_reflns_limit_h_max 25
_diffrn_reflns_limit_h_min -26
_diffrn_reflns_limit_k_max 6
_diffrn_reflns_limit_k_min -8
_diffrn_reflns_limit_l_max 27
_diffrn_reflns_limit_l_min -17
_diffrn_reflns_number 22372
_diffrn_reflns_theta_full 25.00
_diffrn_reflns_theta_max 28.51
_diffrn_reflns_theta_min 1.20
_exptl_absorpt_coefficient_mu 4.387
_exptl_absorpt_correction_T_max 0.8441
_exptl_absorpt_correction_T_min 0.4741
_exptl_absorpt_correction_type multi-scan
_exptl_absorpt_process_details 'Jacobson, R. (1998) Private communication'
_exptl_crystal_colour Colorless
_exptl_crystal_density_diffrn 1.654
_exptl_crystal_density_method 'not measured'
_exptl_crystal_description Prism
_exptl_crystal_F_000 1696
_exptl_crystal_size_max 0.20
_exptl_crystal_size_mid 0.15
_exptl_crystal_size_min 0.04
_refine_diff_density_max 1.247
_refine_diff_density_min -1.202
_refine_diff_density_rms 0.221
_refine_ls_extinction_method none
_refine_ls_goodness_of_fit_ref 1.081
_refine_ls_hydrogen_treatment mixed
_refine_ls_matrix_type full
_refine_ls_number_parameters 393
_refine_ls_number_reflns 6871
_refine_ls_number_restraints 4
_refine_ls_restrained_S_all 1.081
_refine_ls_R_factor_all 0.0759
_refine_ls_R_factor_gt 0.0576
_refine_ls_shift/su_max 0.007
_refine_ls_shift/su_mean 0.001
_refine_ls_structure_factor_coef Fsqd
_refine_ls_weighting_details 'calc w=1/[\s^2^(Fo^2^)+(0.0927P)^2^+2.7770P] where P=(Fo^2^+2Fc^2^)/3'
_refine_ls_weighting_scheme calc
_refine_ls_wR_factor_gt 0.1388
_refine_ls_wR_factor_ref 0.1680
_reflns_number_gt 5755
_reflns_number_total 6871
_reflns_threshold_expression >2sigma(I)
_cod_data_source_file b813406p.txt
_cod_data_source_block 3
_cod_depositor_comments
;
The following automatic conversions were performed:
'_symmetry_cell_setting' value 'Monoclinic' changed to 'monoclinic'
according to '/home/saulius/struct/CIF-dictionaries/cif_core.dic'
dictionary named 'cif_core.dic' version 2.4.1 from 2010-06-29.

Automatic conversion script
Id: cif_fix_enum 1527 2010-12-29 10:47:43Z saulius 
;
_cod_original_cell_volume 3440.1(8)
_cod_original_sg_symbol_H-M P21/n
_cod_database_code 7004787

loop_
_symmetry_equiv_pos_as_xyz
'x, y, z'
'-x+1/2, y+1/2, -z+1/2'
'-x, -y, -z'
'x-1/2, -y-1/2, z-1/2'

loop_
_atom_site_label
_atom_site_type_symbol
_atom_site_fract_x
_atom_site_fract_y
_atom_site_fract_z
_atom_site_U_iso_or_equiv
_atom_site_adp_type
_atom_site_occupancy
_atom_site_symmetry_multiplicity
_atom_site_calc_flag
_atom_site_refinement_flags
_atom_site_disorder_assembly
_atom_site_disorder_group
Se2 Se 0.05849(2) 0.40907(7) 0.45405(2) 0.01875(16) Uani 1 1 d . . .
Se22 Se 0.48678(2) 0.32741(6) 0.60277(2) 0.01976(16) Uani 1 1 d . . .
Se1 Se 0.14574(2) -0.02621(7) 0.42051(2) 0.02197(16) Uani 1 1 d . . .
Se21 Se 0.41519(2) -0.15836(8) 0.58817(3) 0.02917(18) Uani 1 1 d . . .
P1 P 0.12492(6) 0.18696(17) 0.48142(5) 0.0151(3) Uani 1 1 d . . .
P21 P 0.49372(6) 0.01983(17) 0.61743(6) 0.0182(3) Uani 1 1 d . . .
N23 N 0.61668(19) -0.0280(6) 0.58769(18) 0.0206(9) Uani 1 1 d . . .
C2 C 0.0892(2) 0.0506(7) 0.5395(2) 0.0171(9) Uani 1 1 d . . .
N3 N 0.07955(18) 0.1234(6) 0.58974(17) 0.0171(8) Uani 1 1 d . . .
C23 C 0.6615(3) -0.1195(8) 0.5537(2) 0.0281(12) Uani 1 1 d . . .
H23A H 0.6553 -0.2613 0.5525 0.042 Uiso 1 1 calc R . .
H23B H 0.7039 -0.0901 0.5719 0.042 Uiso 1 1 calc R . .
H23C H 0.6550 -0.0675 0.5141 0.042 Uiso 1 1 calc R . .
C36 C 0.5522(2) 0.0629(8) 0.7922(2) 0.0216(10) Uani 1 1 d . . .
H36 H 0.5613 0.1638 0.8202 0.026 Uiso 1 1 calc R . .
C28 C 0.7819(3) 0.6419(9) 0.6797(3) 0.0357(14) Uani 1 1 d . . .
H28 H 0.8250 0.6701 0.6827 0.043 Uiso 1 1 calc R . .
C16 C 0.2928(2) 0.2283(8) 0.5835(2) 0.0267(11) Uani 1 1 d . . .
H16 H 0.3204 0.1430 0.6067 0.032 Uiso 1 1 calc R . .
C12 C 0.1968(2) 0.2846(7) 0.5208(2) 0.0190(10) Uani 1 1 d . . .
C37 C 0.5355(2) 0.1105(7) 0.7340(2) 0.0197(10) Uani 1 1 d . . .
H37 H 0.5343 0.2434 0.7221 0.024 Uiso 1 1 calc R . .
C30 C 0.6841(3) 0.6985(8) 0.7106(3) 0.0291(12) Uani 1 1 d . . .
H30 H 0.6599 0.7646 0.7353 0.035 Uiso 1 1 calc R . .
C35 C 0.5557(2) -0.1308(8) 0.8096(2) 0.0246(11) Uani 1 1 d . . .
H35 H 0.5683 -0.1629 0.8492 0.030 Uiso 1 1 calc R . .
N2 N 0.0713(2) -0.1279(6) 0.52458(19) 0.0219(9) Uani 1 1 d D . .
C5 C 0.1475(2) 0.3284(7) 0.6611(2) 0.0239(11) Uani 1 1 d . . .
H5A H 0.1399 0.2267 0.6894 0.029 Uiso 1 1 calc R . .
H5B H 0.1868 0.2959 0.6466 0.029 Uiso 1 1 calc R . .
C25 C 0.6628(3) 0.3034(7) 0.5955(2) 0.0252(11) Uani 1 1 d . . .
H25A H 0.6928 0.2609 0.5699 0.030 Uiso 1 1 calc R . .
H25B H 0.6263 0.3596 0.5707 0.030 Uiso 1 1 calc R . .
N22 N 0.5390(2) -0.2103(6) 0.5380(2) 0.0271(10) Uani 1 1 d D . .
C11 C 0.1190(2) 0.5671(8) 0.7355(2) 0.0235(11) Uani 1 1 d . . .
H11 H 0.0893 0.4754 0.7449 0.028 Uiso 1 1 calc R . .
C14 C 0.2695(2) 0.5481(8) 0.5426(2) 0.0256(11) Uani 1 1 d . . .
H14 H 0.2814 0.6800 0.5378 0.031 Uiso 1 1 calc R . .
C26 C 0.6923(2) 0.4580(7) 0.6365(2) 0.0234(11) Uani 1 1 d . . .
C24 C 0.6424(2) 0.1266(7) 0.6279(2) 0.0212(10) Uani 1 1 d . . .
H24A H 0.6784 0.0745 0.6542 0.025 Uiso 1 1 calc R . .
H24B H 0.6106 0.1676 0.6519 0.025 Uiso 1 1 calc R . .
C6 C 0.1544(2) 0.5232(7) 0.6913(2) 0.0204(10) Uani 1 1 d . . .
C32 C 0.5204(2) -0.0378(7) 0.6933(2) 0.0167(9) Uani 1 1 d . . .
C17 C 0.2368(2) 0.1597(7) 0.5557(2) 0.0214(10) Uani 1 1 d . . .
H17 H 0.2254 0.0272 0.5603 0.026 Uiso 1 1 calc R . .
C7 C 0.1972(2) 0.6637(8) 0.6783(2) 0.0260(12) Uani 1 1 d . . .
H7 H 0.2210 0.6389 0.6480 0.031 Uiso 1 1 calc R . .
C9 C 0.1704(3) 0.8755(8) 0.7532(2) 0.0298(12) Uani 1 1 d . . .
H9 H 0.1768 0.9931 0.7749 0.036 Uiso 1 1 calc R . .
C4 C 0.0942(2) 0.3245(7) 0.6099(2) 0.0193(10) Uani 1 1 d . . .
H4A H 0.0568 0.3848 0.6220 0.023 Uiso 1 1 calc R . .
H4B H 0.1061 0.4028 0.5775 0.023 Uiso 1 1 calc R . .
C31 C 0.6565(2) 0.5593(7) 0.6721(2) 0.0242(11) Uani 1 1 d . . .
H31 H 0.6135 0.5326 0.6698 0.029 Uiso 1 1 calc R . .
C34 C 0.5408(2) -0.2777(7) 0.7691(2) 0.0242(11) Uani 1 1 d . . .
H34 H 0.5435 -0.4105 0.7810 0.029 Uiso 1 1 calc R . .
C15 C 0.3087(2) 0.4243(8) 0.5772(2) 0.0273(12) Uani 1 1 d . . .
H15 H 0.3468 0.4726 0.5969 0.033 Uiso 1 1 calc R . .
C13 C 0.2125(2) 0.4809(7) 0.5146(2) 0.0209(10) Uani 1 1 d . . .
H13 H 0.1848 0.5670 0.4917 0.025 Uiso 1 1 calc R . .
C22 C 0.5583(3) -0.0804(7) 0.5782(2) 0.0207(10) Uani 1 1 d . . .
C27 C 0.7563(3) 0.4996(8) 0.6411(2) 0.0269(12) Uani 1 1 d . . .
H27 H 0.7816 0.4308 0.6180 0.032 Uiso 1 1 calc R . .
C3 C 0.0487(2) 0.0009(8) 0.6292(2) 0.0247(11) Uani 1 1 d . . .
H3A H 0.0061 -0.0275 0.6111 0.037 Uiso 1 1 calc R . .
H3B H 0.0478 0.0707 0.6657 0.037 Uiso 1 1 calc R . .
H3C H 0.0716 -0.1218 0.6368 0.037 Uiso 1 1 calc R . .
C8 C 0.2054(3) 0.8372(8) 0.7086(3) 0.0296(12) Uani 1 1 d . . .
H8 H 0.2346 0.9305 0.6991 0.036 Uiso 1 1 calc R . .
C33 C 0.5220(2) -0.2330(7) 0.7113(2) 0.0217(10) Uani 1 1 d . . .
H33 H 0.5102 -0.3342 0.6840 0.026 Uiso 1 1 calc R . .
C10 C 0.1268(3) 0.7425(8) 0.7657(2) 0.0275(11) Uani 1 1 d . . .
H10 H 0.1021 0.7707 0.7950 0.033 Uiso 1 1 calc R . .
C29 C 0.7464(3) 0.7421(8) 0.7135(2) 0.0299(12) Uani 1 1 d . . .
H29 H 0.7645 0.8415 0.7389 0.036 Uiso 1 1 calc R . .
H2B H 0.041(2) -0.210(7) 0.541(3) 0.036 Uiso 1 1 d D . .
H2A H 0.079(3) -0.153(8) 0.4848(9) 0.036 Uiso 1 1 d D . .
H22B H 0.563(2) -0.242(9) 0.5067(18) 0.036 Uiso 1 1 d D . .
H22A H 0.4949(8) -0.246(9) 0.533(3) 0.036 Uiso 1 1 d D . .

loop_
_atom_site_aniso_label
_atom_site_aniso_U_11
_atom_site_aniso_U_22
_atom_site_aniso_U_33
_atom_site_aniso_U_23
_atom_site_aniso_U_13
_atom_site_aniso_U_12
Se2 0.0194(3) 0.0165(3) 0.0198(3) 0.00109(17) 0.0010(2) -0.00072(17)
Se22 0.0267(3) 0.0145(3) 0.0171(3) -0.00083(16) -0.0003(2) 0.00202(17)
Se1 0.0256(3) 0.0208(3) 0.0212(3) -0.00648(18) 0.0091(2) -0.00301(18)
Se21 0.0244(3) 0.0206(3) 0.0383(4) -0.0023(2) -0.0099(3) -0.00187(19)
P1 0.0168(6) 0.0150(6) 0.0140(6) -0.0030(4) 0.0035(5) -0.0018(4)
P21 0.0212(7) 0.0150(6) 0.0175(7) -0.0011(4) -0.0007(5) 0.0008(4)
N23 0.024(2) 0.019(2) 0.019(2) -0.0007(16) 0.0055(18) 0.0057(16)
C2 0.017(2) 0.014(2) 0.021(2) -0.0007(18) 0.0052(19) 0.0018(17)
N3 0.019(2) 0.015(2) 0.019(2) -0.0041(15) 0.0083(17) -0.0028(15)
C23 0.038(3) 0.023(3) 0.026(3) -0.002(2) 0.014(2) 0.010(2)
C36 0.024(3) 0.026(3) 0.015(2) 0.0011(19) 0.003(2) -0.0001(19)
C28 0.016(3) 0.041(3) 0.048(4) 0.014(3) -0.002(3) 0.000(2)
C16 0.016(3) 0.034(3) 0.030(3) -0.012(2) 0.003(2) 0.004(2)
C12 0.016(2) 0.024(3) 0.019(2) -0.0072(19) 0.009(2) -0.0013(18)
C37 0.014(2) 0.022(3) 0.023(3) 0.0030(19) 0.002(2) -0.0018(17)
C30 0.034(3) 0.021(3) 0.032(3) 0.001(2) 0.004(3) 0.001(2)
C35 0.025(3) 0.035(3) 0.015(3) 0.001(2) 0.006(2) 0.001(2)
N2 0.023(2) 0.021(2) 0.023(2) -0.0041(17) 0.0084(19) -0.0051(17)
C5 0.025(3) 0.027(3) 0.020(3) -0.0046(19) 0.004(2) 0.0032(19)
C25 0.030(3) 0.025(3) 0.021(3) 0.002(2) 0.006(2) 0.001(2)
N22 0.042(3) 0.019(2) 0.021(2) -0.0017(17) 0.006(2) 0.0024(19)
C11 0.020(3) 0.030(3) 0.022(3) 0.001(2) 0.009(2) -0.0027(19)
C14 0.024(3) 0.025(3) 0.028(3) -0.007(2) 0.006(2) -0.013(2)
C26 0.026(3) 0.023(3) 0.022(3) 0.008(2) 0.005(2) 0.0000(19)
C24 0.023(3) 0.022(3) 0.019(3) 0.0031(19) 0.008(2) 0.0062(19)
C6 0.027(3) 0.022(3) 0.013(2) 0.0015(17) 0.003(2) 0.0046(19)
C32 0.014(2) 0.020(2) 0.016(2) 0.0004(18) 0.0030(19) 0.0013(17)
C17 0.018(3) 0.021(3) 0.026(3) -0.0023(19) 0.005(2) 0.0007(18)
C7 0.019(3) 0.033(3) 0.026(3) 0.003(2) 0.005(2) 0.006(2)
C9 0.035(3) 0.027(3) 0.024(3) -0.008(2) -0.009(2) -0.003(2)
C4 0.024(3) 0.018(3) 0.017(2) -0.0008(17) 0.007(2) -0.0035(18)
C31 0.018(3) 0.026(3) 0.029(3) -0.002(2) 0.004(2) -0.0015(19)
C34 0.038(3) 0.016(3) 0.021(3) -0.0005(18) 0.013(2) 0.002(2)
C15 0.015(3) 0.039(3) 0.028(3) -0.008(2) 0.004(2) -0.009(2)
C13 0.022(3) 0.023(3) 0.020(3) -0.0027(18) 0.008(2) -0.0016(18)
C22 0.036(3) 0.013(2) 0.014(2) 0.0029(17) 0.008(2) 0.0063(19)
C27 0.029(3) 0.027(3) 0.025(3) 0.006(2) 0.005(2) 0.003(2)
C3 0.026(3) 0.026(3) 0.023(3) 0.001(2) 0.007(2) 0.000(2)
C8 0.031(3) 0.025(3) 0.032(3) 0.002(2) 0.000(2) -0.006(2)
C33 0.023(3) 0.023(3) 0.022(3) 0.0001(19) 0.010(2) 0.0019(19)
C10 0.033(3) 0.029(3) 0.021(3) -0.004(2) 0.005(2) 0.001(2)
C29 0.032(3) 0.021(3) 0.033(3) -0.002(2) -0.004(2) -0.007(2)

loop_
_atom_type_symbol
_atom_type_description
_atom_type_scat_dispersion_real
_atom_type_scat_dispersion_imag
_atom_type_scat_source
C C 0.0033 0.0016 'International Tables Vol C Tables 4.2.6.8 and 6.1.1.4'
H H 0.0000 0.0000 'International Tables Vol C Tables 4.2.6.8 and 6.1.1.4'
N N 0.0061 0.0033 'International Tables Vol C Tables 4.2.6.8 and 6.1.1.4'
Se Se -0.0929 2.2259 'International Tables Vol C Tables 4.2.6.8 and 6.1.1.4'
P P 0.1023 0.0942 'International Tables Vol C Tables 4.2.6.8 and 6.1.1.4'

loop_
_geom_angle_atom_site_label_1
_geom_angle_atom_site_label_2
_geom_angle_atom_site_label_3
_geom_angle
_geom_angle_site_symmetry_1
_geom_angle_site_symmetry_3
_geom_angle_publ_flag
C12 P1 C2 103.3(2) . . ?
C12 P1 Se1 109.70(15) . . ?
C2 P1 Se1 106.70(15) . . ?
C12 P1 Se2 112.69(16) . . ?
C2 P1 Se2 103.48(15) . . ?
Se1 P1 Se2 119.30(6) . . ?
C32 P21 C22 103.5(2) . . ?
C32 P21 Se21 108.39(16) . . ?
C22 P21 Se21 104.68(17) . . ?
C32 P21 Se22 111.97(16) . . ?
C22 P21 Se22 108.49(15) . . ?
Se21 P21 Se22 118.55(6) . . ?
C22 N23 C24 125.2(4) . . ?
C22 N23 C23 119.5(4) . . ?
C24 N23 C23 115.2(4) . . ?
N2 C2 N3 120.5(4) . . ?
N2 C2 P1 113.8(4) . . ?
N3 C2 P1 125.6(4) . . ?
C2 N3 C4 125.6(4) . . ?
C2 N3 C3 119.0(4) . . ?
C4 N3 C3 115.4(4) . . ?
N23 C23 H23A 109.5 . . ?
N23 C23 H23B 109.5 . . ?
H23A C23 H23B 109.5 . . ?
N23 C23 H23C 109.5 . . ?
H23A C23 H23C 109.5 . . ?
H23B C23 H23C 109.5 . . ?
C35 C36 C37 120.3(5) . . ?
C35 C36 H36 119.8 . . ?
C37 C36 H36 119.8 . . ?
C29 C28 C27 121.2(5) . . ?
C29 C28 H28 119.4 . . ?
C27 C28 H28 119.4 . . ?
C17 C16 C15 119.5(5) . . ?
C17 C16 H16 120.2 . . ?
C15 C16 H16 120.2 . . ?
C17 C12 C13 120.5(5) . . ?
C17 C12 P1 119.2(4) . . ?
C13 C12 P1 120.3(4) . . ?
C36 C37 C32 119.7(5) . . ?
C36 C37 H37 120.1 . . ?
C32 C37 H37 120.1 . . ?
C29 C30 C31 120.7(5) . . ?
C29 C30 H30 119.7 . . ?
C31 C30 H30 119.7 . . ?
C36 C35 C34 119.8(5) . . ?
C36 C35 H35 120.1 . . ?
C34 C35 H35 120.1 . . ?
C2 N2 H2B 128(4) . . ?
C2 N2 H2A 109(4) . . ?
H2B N2 H2A 118(5) . . ?
C6 C5 C4 113.1(4) . . ?
C6 C5 H5A 109.0 . . ?
C4 C5 H5A 109.0 . . ?
C6 C5 H5B 109.0 . . ?
C4 C5 H5B 109.0 . . ?
H5A C5 H5B 107.8 . . ?
C26 C25 C24 111.7(4) . . ?
C26 C25 H25A 109.3 . . ?
C24 C25 H25A 109.3 . . ?
C26 C25 H25B 109.3 . . ?
C24 C25 H25B 109.3 . . ?
H25A C25 H25B 107.9 . . ?
C22 N22 H22B 122(4) . . ?
C22 N22 H22A 117(4) . . ?
H22B N22 H22A 118(5) . . ?
C10 C11 C6 121.1(5) . . ?
C10 C11 H11 119.5 . . ?
C6 C11 H11 119.5 . . ?
C15 C14 C13 120.3(5) . . ?
C15 C14 H14 119.8 . . ?
C13 C14 H14 119.8 . . ?
C31 C26 C27 118.8(5) . . ?
C31 C26 C25 120.1(5) . . ?
C27 C26 C25 121.1(5) . . ?
N23 C24 C25 111.4(4) . . ?
N23 C24 H24A 109.4 . . ?
C25 C24 H24A 109.4 . . ?
N23 C24 H24B 109.4 . . ?
C25 C24 H24B 109.4 . . ?
H24A C24 H24B 108.0 . . ?
C7 C6 C11 117.7(5) . . ?
C7 C6 C5 122.0(4) . . ?
C11 C6 C5 120.3(5) . . ?
C37 C32 C33 119.8(4) . . ?
C37 C32 P21 120.9(4) . . ?
C33 C32 P21 119.2(4) . . ?
C16 C17 C12 120.1(5) . . ?
C16 C17 H17 120.0 . . ?
C12 C17 H17 120.0 . . ?
C8 C7 C6 121.2(5) . . ?
C8 C7 H7 119.4 . . ?
C6 C7 H7 119.4 . . ?
C10 C9 C8 119.9(5) . . ?
C10 C9 H9 120.0 . . ?
C8 C9 H9 120.0 . . ?
N3 C4 C5 111.6(4) . . ?
N3 C4 H4A 109.3 . . ?
C5 C4 H4A 109.3 . . ?
N3 C4 H4B 109.3 . . ?
C5 C4 H4B 109.3 . . ?
H4A C4 H4B 108.0 . . ?
C30 C31 C26 119.9(5) . . ?
C30 C31 H31 120.0 . . ?
C26 C31 H31 120.0 . . ?
C33 C34 C35 120.7(5) . . ?
C33 C34 H34 119.6 . . ?
C35 C34 H34 119.6 . . ?
C14 C15 C16 120.7(5) . . ?
C14 C15 H15 119.6 . . ?
C16 C15 H15 119.6 . . ?
C14 C13 C12 118.9(5) . . ?
C14 C13 H13 120.6 . . ?
C12 C13 H13 120.6 . . ?
N23 C22 N22 120.6(5) . . ?
N23 C22 P21 125.8(4) . . ?
N22 C22 P21 113.7(4) . . ?
C28 C27 C26 119.5(5) . . ?
C28 C27 H27 120.3 . . ?
C26 C27 H27 120.3 . . ?
N3 C3 H3A 109.5 . . ?
N3 C3 H3B 109.5 . . ?
H3A C3 H3B 109.5 . . ?
N3 C3 H3C 109.5 . . ?
H3A C3 H3C 109.5 . . ?
H3B C3 H3C 109.5 . . ?
C7 C8 C9 119.9(5) . . ?
C7 C8 H8 120.1 . . ?
C9 C8 H8 120.1 . . ?
C34 C33 C32 119.6(5) . . ?
C34 C33 H33 120.2 . . ?
C32 C33 H33 120.2 . . ?
C9 C10 C11 120.1(5) . . ?
C9 C10 H10 119.9 . . ?
C11 C10 H10 119.9 . . ?
C28 C29 C30 119.9(5) . . ?
C28 C29 H29 120.1 . . ?
C30 C29 H29 120.1 . . ?

loop_
_geom_bond_atom_site_label_1
_geom_bond_atom_site_label_2
_geom_bond_distance
_geom_bond_site_symmetry_2
_geom_bond_publ_flag
Se2 P1 2.1319(13) . ?
Se22 P21 2.1343(13) . ?
Se1 P1 2.1302(12) . ?
Se21 P21 2.1313(14) . ?
P1 C12 1.823(5) . ?
P1 C2 1.902(5) . ?
P21 C32 1.824(5) . ?
P21 C22 1.913(5) . ?
N23 C22 1.309(7) . ?
N23 C24 1.470(6) . ?
N23 C23 1.483(6) . ?
C2 N2 1.314(6) . ?
C2 N3 1.317(6) . ?
N3 C4 1.475(6) . ?
N3 C3 1.476(6) . ?
C23 H23A 0.9800 . ?
C23 H23B 0.9800 . ?
C23 H23C 0.9800 . ?
C36 C35 1.385(7) . ?
C36 C37 1.393(7) . ?
C36 H36 0.9500 . ?
C28 C29 1.365(9) . ?
C28 C27 1.387(8) . ?
C28 H28 0.9500 . ?
C16 C17 1.378(7) . ?
C16 C15 1.399(8) . ?
C16 H16 0.9500 . ?
C12 C17 1.395(7) . ?
C12 C13 1.400(7) . ?
C37 C32 1.397(7) . ?
C37 H37 0.9500 . ?
C30 C29 1.383(8) . ?
C30 C31 1.385(7) . ?
C30 H30 0.9500 . ?
C35 C34 1.387(7) . ?
C35 H35 0.9500 . ?
N2 H2B 0.99(5) . ?
N2 H2A 0.98(5) . ?
C5 C6 1.505(7) . ?
C5 C4 1.540(7) . ?
C5 H5A 0.9900 . ?
C5 H5B 0.9900 . ?
C25 C26 1.507(7) . ?
C25 C24 1.527(7) . ?
C25 H25A 0.9900 . ?
C25 H25B 0.9900 . ?
N22 C22 1.316(7) . ?
N22 H22B 0.98(4) . ?
N22 H22A 0.98(4) . ?
C11 C10 1.389(7) . ?
C11 C6 1.406(7) . ?
C11 H11 0.9500 . ?
C14 C15 1.377(8) . ?
C14 C13 1.396(7) . ?
C14 H14 0.9500 . ?
C26 C31 1.401(7) . ?
C26 C27 1.412(7) . ?
C24 H24A 0.9900 . ?
C24 H24B 0.9900 . ?
C6 C7 1.403(7) . ?
C32 C33 1.399(7) . ?
C17 H17 0.9500 . ?
C7 C8 1.380(8) . ?
C7 H7 0.9500 . ?
C9 C10 1.376(8) . ?
C9 C8 1.401(8) . ?
C9 H9 0.9500 . ?
C4 H4A 0.9900 . ?
C4 H4B 0.9900 . ?
C31 H31 0.9500 . ?
C34 C33 1.385(7) . ?
C34 H34 0.9500 . ?
C15 H15 0.9500 . ?
C13 H13 0.9500 . ?
C27 H27 0.9500 . ?
C3 H3A 0.9800 . ?
C3 H3B 0.9800 . ?
C3 H3C 0.9800 . ?
C8 H8 0.9500 . ?
C33 H33 0.9500 . ?
C10 H10 0.9500 . ?
C29 H29 0.9500 . ?

loop_
_geom_hbond_atom_site_label_D
_geom_hbond_atom_site_label_H
_geom_hbond_atom_site_label_A
_geom_hbond_distance_DH
_geom_hbond_distance_HA
_geom_hbond_distance_DA
_geom_hbond_angle_DHA
_geom_hbond_site_symmetry_A
N2 H2A Se1 0.98(3) 2.40(4) 3.185(4) 137(5) .
N2 H2B Se2 0.99(5) 2.58(5) 3.514(4) 160(5) 3_556
N22 H22A Se21 0.98(2) 2.38(5) 3.111(5) 131(5) .
N22 H22B Se22 0.98(4) 2.69(5) 3.346(5) 125(4) 3_656

loop_
_geom_torsion_atom_site_label_1
_geom_torsion_atom_site_label_2
_geom_torsion_atom_site_label_3
_geom_torsion_atom_site_label_4
_geom_torsion
_geom_torsion_site_symmetry_1
_geom_torsion_site_symmetry_2
_geom_torsion_site_symmetry_3
_geom_torsion_site_symmetry_4
_geom_torsion_publ_flag
C12 P1 C2 N2 -130.8(4) . . . . ?
Se1 P1 C2 N2 -15.1(4) . . . . ?
Se2 P1 C2 N2 111.5(3) . . . . ?
C12 P1 C2 N3 52.1(5) . . . . ?
Se1 P1 C2 N3 167.8(4) . . . . ?
Se2 P1 C2 N3 -65.5(4) . . . . ?
N2 C2 N3 C4 -176.3(5) . . . . ?
P1 C2 N3 C4 0.6(7) . . . . ?
N2 C2 N3 C3 0.4(7) . . . . ?
P1 C2 N3 C3 177.3(4) . . . . ?
C2 P1 C12 C17 50.3(4) . . . . ?
Se1 P1 C12 C17 -63.2(4) . . . . ?
Se2 P1 C12 C17 161.3(3) . . . . ?
C2 P1 C12 C13 -131.9(4) . . . . ?
Se1 P1 C12 C13 114.6(4) . . . . ?
Se2 P1 C12 C13 -20.8(4) . . . . ?
C35 C36 C37 C32 1.8(7) . . . . ?
C37 C36 C35 C34 -1.8(8) . . . . ?
C24 C25 C26 C31 -67.1(6) . . . . ?
C24 C25 C26 C27 111.0(5) . . . . ?
C22 N23 C24 C25 -110.6(5) . . . . ?
C23 N23 C24 C25 65.7(5) . . . . ?
C26 C25 C24 N23 -177.0(4) . . . . ?
C10 C11 C6 C7 -0.8(8) . . . . ?
C10 C11 C6 C5 177.1(5) . . . . ?
C4 C5 C6 C7 -96.3(6) . . . . ?
C4 C5 C6 C11 85.9(6) . . . . ?
C36 C37 C32 C33 0.3(7) . . . . ?
C36 C37 C32 P21 176.2(4) . . . . ?
C22 P21 C32 C37 114.8(4) . . . . ?
Se21 P21 C32 C37 -134.5(4) . . . . ?
Se22 P21 C32 C37 -1.9(4) . . . . ?
C22 P21 C32 C33 -69.3(4) . . . . ?
Se21 P21 C32 C33 41.5(4) . . . . ?
Se22 P21 C32 C33 174.1(3) . . . . ?
C15 C16 C17 C12 1.0(8) . . . . ?
C13 C12 C17 C16 -1.2(7) . . . . ?
P1 C12 C17 C16 176.7(4) . . . . ?
C11 C6 C7 C8 1.4(8) . . . . ?
C5 C6 C7 C8 -176.5(5) . . . . ?
C2 N3 C4 C5 -112.0(5) . . . . ?
C3 N3 C4 C5 71.3(5) . . . . ?
C6 C5 C4 N3 -167.2(4) . . . . ?
C29 C30 C31 C26 1.5(8) . . . . ?
C27 C26 C31 C30 0.5(8) . . . . ?
C25 C26 C31 C30 178.6(5) . . . . ?
C36 C35 C34 C33 -0.5(8) . . . . ?
C13 C14 C15 C16 1.9(8) . . . . ?
C17 C16 C15 C14 -1.4(8) . . . . ?
C15 C14 C13 C12 -2.0(8) . . . . ?
C17 C12 C13 C14 1.6(7) . . . . ?
P1 C12 C13 C14 -176.2(4) . . . . ?
C24 N23 C22 N22 174.7(4) . . . . ?
C23 N23 C22 N22 -1.5(7) . . . . ?
C24 N23 C22 P21 -3.9(7) . . . . ?
C23 N23 C22 P21 179.9(4) . . . . ?
C32 P21 C22 N23 -59.0(5) . . . . ?
Se21 P21 C22 N23 -172.5(4) . . . . ?
Se22 P21 C22 N23 60.1(4) . . . . ?
C32 P21 C22 N22 122.3(4) . . . . ?
Se21 P21 C22 N22 8.9(4) . . . . ?
Se22 P21 C22 N22 -118.6(3) . . . . ?
C29 C28 C27 C26 0.2(8) . . . . ?
C31 C26 C27 C28 -1.3(8) . . . . ?
C25 C26 C27 C28 -179.5(5) . . . . ?
C6 C7 C8 C9 -0.1(8) . . . . ?
C10 C9 C8 C7 -1.8(8) . . . . ?
C35 C34 C33 C32 2.6(8) . . . . ?
C37 C32 C33 C34 -2.5(7) . . . . ?
P21 C32 C33 C34 -178.5(4) . . . . ?
C8 C9 C10 C11 2.4(8) . . . . ?
C6 C11 C10 C9 -1.1(8) . . . . ?
C27 C28 C29 C30 1.7(9) . . . . ?
C31 C30 C29 C28 -2.6(8) . . . . ?
